data_7216494
loop_
_publ_author_name
'Ramon, Ga\"elle'
'Davies, Kate'
'Nassimbeni, Luigi R.'

_publ_section_title
;
 Structures of benzoic acids with substituted pyridines and quinolines:
 salt versus co-crystal formation
;
_journal_issue 26
_journal_name_full CrystEngComm
_journal_page_first 5802
_journal_paper_doi 10.1039/c3ce41963k
_journal_volume 16
_journal_year 2014
_chemical_formula_moiety 'C7 H7 N O2, C8 H10 N2 O'
_chemical_formula_sum 'C15 H17 N3 O3'
_chemical_formula_weight 287.32
_chemical_melting_point ?
_chemical_name_common none
_chemical_name_systematic
; 
4-aminobenzoic acid + 2-acetamido-6-methylpyridine
;
_space_group_IT_number 14
_symmetry_cell_setting monoclinic
_symmetry_space_group_name_Hall '-P 2ybc'
_symmetry_space_group_name_H-M 'P 1 21/c 1'
_atom_sites_solution_hydrogens geom
_atom_sites_solution_primary direct
_atom_sites_solution_secondary difmap
_audit_creation_method SHELXL-97
_cell_angle_alpha 90.00
_cell_angle_beta 90.22(3)
_cell_angle_gamma 90.00
_cell_formula_units_Z 4
_cell_length_a 8.4349(17)
_cell_length_b 23.547(5)
_cell_length_c 7.1270(14)
_cell_measurement_reflns_used 7340
_cell_measurement_temperature 173(2)
_cell_measurement_theta_max 27.87
_cell_measurement_theta_min 3.46
_cell_volume 1415.5(5)
_computing_cell_refinement 'DENZO-SMN (Otwinowski & Minor, 1997)'
_computing_data_collection 'COLLECT program (Nonius, 2000)'
_computing_data_reduction 'DENZO-SMN (Otwinowski & Minor, 1997)'
_computing_molecular_graphics 'X-Seed (Barbour, 2001)'
_computing_publication_material 'SHELXL-97 (Sheldrick, 2001)'
_computing_structure_refinement 'SHELXL-97 (Sheldrick, 1997)'
_computing_structure_solution 'SHELXS-97 (Sheldrick, 1997)'
_diffrn_ambient_temperature 173(2)
_diffrn_measured_fraction_theta_full 0.981
_diffrn_measured_fraction_theta_max 0.981
_diffrn_measurement_device_type 'Nonius Kappa CCD diffractometer'
_diffrn_measurement_method '1.2\% \f scans and \w scans'
_diffrn_radiation_monochromator graphite
_diffrn_radiation_source 'fine-focus sealed tube'
_diffrn_radiation_type MoK\a
_diffrn_radiation_wavelength 0.71073
_diffrn_reflns_av_R_equivalents 0.0746
_diffrn_reflns_av_sigmaI/netI 0.1493
_diffrn_reflns_limit_h_max 11
_diffrn_reflns_limit_h_min -11
_diffrn_reflns_limit_k_max 23
_diffrn_reflns_limit_k_min -30
_diffrn_reflns_limit_l_max 6
_diffrn_reflns_limit_l_min -9
_diffrn_reflns_number 7340
_diffrn_reflns_theta_full 27.87
_diffrn_reflns_theta_max 27.87
_diffrn_reflns_theta_min 3.46
_diffrn_standards_decay_% 0
_diffrn_standards_interval_count 0
_diffrn_standards_interval_time 0
_diffrn_standards_number 0
_exptl_absorpt_coefficient_mu 0.096
_exptl_absorpt_correction_T_max 0.9848
_exptl_absorpt_correction_T_min 0.9820
_exptl_absorpt_correction_type multi-scan
_exptl_absorpt_process_details DENZO-SMN
_exptl_crystal_colour colourless
_exptl_crystal_density_diffrn 1.348
_exptl_crystal_density_meas ?
_exptl_crystal_density_method 'not measured'
_exptl_crystal_description blocks
_exptl_crystal_F_000 608
_exptl_crystal_size_max 0.19
_exptl_crystal_size_mid 0.17
_exptl_crystal_size_min 0.16
_refine_diff_density_max 0.246
_refine_diff_density_min -0.288
_refine_diff_density_rms 0.062
_refine_ls_extinction_coef 0
_refine_ls_extinction_method none
_refine_ls_goodness_of_fit_ref 0.989
_refine_ls_hydrogen_treatment mixed
_refine_ls_matrix_type full
_refine_ls_number_parameters 208
_refine_ls_number_reflns 3315
_refine_ls_number_restraints 2
_refine_ls_restrained_S_all 0.989
_refine_ls_R_factor_all 0.1665
_refine_ls_R_factor_gt 0.0583
_refine_ls_shift/su_max 0.000
_refine_ls_shift/su_mean 0.000
_refine_ls_structure_factor_coef Fsqd
_refine_ls_weighting_details 'calc w=1/[\s^2^(Fo^2^)+(0.0671P)^2^+0.0000P] where P=(Fo^2^+2Fc^2^)/3'
_refine_ls_weighting_scheme calc
_refine_ls_wR_factor_gt 0.1218
_refine_ls_wR_factor_ref 0.1566
_reflns_number_gt 1563
_reflns_number_total 3315
_reflns_threshold_expression >2sigma(I)
_cod_data_source_file c3ce41963k.txt
_cod_data_source_block data(III)-CCDC963009
_cod_depositor_comments
;
The following automatic conversions were performed:

'_chemical_melting_point' value 'none' was changed to '?' - the value
is undefined or not given.

'_symmetry_cell_setting' value
'Monoclinic' changed to 'monoclinic' according to
/usr/data/users/saulius/crontab/automatic-downloads/rss-feeds/RSC/lib/dictionaries/cif_core.dic
dictionary named 'cif_core.dic' version 2.4.2 from 2011-04-26.

Automatic conversion script
Id: cif_fix_values 2281 2013-09-26 08:29:07Z andrius 

 Adding full bibliography for 7216492--7216505.cif.

The following automatic conversions were performed:

'_exptl_crystal_density_meas' value 'not measured' was changed to '?'
- the value is perceived as not measured.

Automatic conversion script
Id: cif_fix_values 3008 2015-01-20 13:52:24Z robertas 
;
_cod_original_sg_symbol_H-M P21/c
_cod_database_code 7216494

loop_
_symmetry_equiv_pos_as_xyz
'x, y, z'
'-x, y+1/2, -z+1/2'
'-x, -y, -z'
'x, -y-1/2, z-1/2'

loop_
_atom_site_label
_atom_site_type_symbol
_atom_site_fract_x
_atom_site_fract_y
_atom_site_fract_z
_atom_site_U_iso_or_equiv
_atom_site_adp_type
_atom_site_occupancy
_atom_site_symmetry_multiplicity
_atom_site_calc_flag
_atom_site_refinement_flags
O1A O 0.2674(2) 0.60219(7) 0.6071(3) 0.0325(5) Uani 1 1 d .
N1B N 0.0241(2) 0.66971(8) 0.5140(3) 0.0231(5) Uani 1 1 d .
O2A O 0.4004(2) 0.67745(7) 0.7174(3) 0.0315(5) Uani 1 1 d .
C6B C -0.2434(3) 0.66796(11) 0.4061(4) 0.0310(7) Uani 1 1 d .
H6B H -0.3473 0.6440 0.3663 0.037 Uiso 1 1 calc R
O1B O 0.1138(2) 0.84614(7) 0.5374(3) 0.0358(5) Uani 1 1 d .
C3B C 0.0189(3) 0.72644(10) 0.5142(3) 0.0230(6) Uani 1 1 d .
C7A C 0.7326(3) 0.50795(10) 0.9062(4) 0.0252(6) Uani 1 1 d .
C4B C -0.1133(3) 0.75768(10) 0.4582(4) 0.0288(6) Uani 1 1 d .
H4B H -0.1127 0.8035 0.4570 0.035 Uiso 1 1 calc R
N1A N 0.8414(3) 0.47027(9) 0.9778(3) 0.0334(6) Uani 1 1 d D
N2B N 0.1606(3) 0.75117(8) 0.5793(3) 0.0253(5) Uani 1 1 d .
C4A C 0.5086(3) 0.58530(9) 0.7613(3) 0.0230(6) Uani 1 1 d .
C8A C 0.6085(3) 0.48927(10) 0.7910(4) 0.0277(6) Uani 1 1 d .
H8A H 0.5998 0.4448 0.7551 0.033 Uiso 1 1 calc R
C6A C 0.7464(3) 0.56680(10) 0.9414(4) 0.0282(7) Uani 1 1 d .
H6A H 0.8440 0.5826 1.0250 0.034 Uiso 1 1 calc R
C9B C 0.1999(3) 0.80736(10) 0.5911(4) 0.0266(6) Uani 1 1 d .
C9A C 0.4965(3) 0.52707(10) 0.7226(4) 0.0270(6) Uani 1 1 d .
H9A H 0.3989 0.5115 0.6386 0.032 Uiso 1 1 calc R
C5A C 0.6362(3) 0.60407(10) 0.8699(4) 0.0260(6) Uani 1 1 d .
H5A H 0.6487 0.6489 0.8985 0.031 Uiso 1 1 calc R
C7B C -0.1062(3) 0.64024(10) 0.4597(4) 0.0286(6) Uani 1 1 d .
C3A C 0.3899(3) 0.62572(11) 0.6939(4) 0.0257(6) Uani 1 1 d .
C8B C -0.0925(3) 0.57720(10) 0.4614(4) 0.0361(7) Uani 1 1 d .
H8B H -0.0057 0.5641 0.3592 0.054 Uiso 1 1 calc R
H9B H -0.2060 0.5586 0.4269 0.054 Uiso 1 1 calc R
H10B H -0.0558 0.5632 0.5992 0.054 Uiso 1 1 calc R
C5B C -0.2466(3) 0.72654(11) 0.4037(4) 0.0320(7) Uani 1 1 d .
H5B H -0.3528 0.7484 0.3594 0.038 Uiso 1 1 calc R
C11B C 0.3600(3) 0.81752(10) 0.6779(4) 0.0300(7) Uani 1 1 d .
H12B H 0.4090 0.8566 0.6238 0.045 Uiso 1 1 calc R
H11B H 0.4379 0.7826 0.6440 0.045 Uiso 1 1 calc R
H13B H 0.3481 0.8207 0.8284 0.045 Uiso 1 1 calc R
H1A H 0.183(4) 0.6321(15) 0.580(5) 0.083(11) Uiso 1 1 d .
H11A H 0.825(4) 0.4262(8) 0.956(4) 0.066(9) Uiso 1 1 d D
H10A H 0.911(3) 0.4857(11) 1.081(3) 0.063(10) Uiso 1 1 d D
H2B H 0.243(4) 0.7215(12) 0.621(4) 0.059(9) Uiso 1 1 d .

loop_
_atom_site_aniso_label
_atom_site_aniso_U_11
_atom_site_aniso_U_22
_atom_site_aniso_U_33
_atom_site_aniso_U_23
_atom_site_aniso_U_13
_atom_site_aniso_U_12
O1A 0.0318(11) 0.0242(10) 0.0413(12) -0.0035(8) -0.0108(9) 0.0036(8)
N1B 0.0235(12) 0.0238(11) 0.0220(12) -0.0008(9) -0.0003(10) -0.0020(9)
O2A 0.0315(11) 0.0221(10) 0.0406(12) -0.0002(8) -0.0068(9) 0.0029(8)
C6B 0.0249(16) 0.0364(17) 0.0316(17) 0.0019(13) -0.0026(13) -0.0024(12)
O1B 0.0330(11) 0.0263(10) 0.0481(13) 0.0037(9) -0.0061(9) 0.0039(8)
C3B 0.0232(15) 0.0262(14) 0.0194(15) -0.0019(11) 0.0000(12) -0.0002(11)
C7A 0.0244(15) 0.0245(14) 0.0267(15) 0.0000(11) 0.0052(12) 0.0022(11)
C4B 0.0271(15) 0.0334(15) 0.0258(16) 0.0009(12) -0.0006(12) 0.0045(12)
N1A 0.0266(13) 0.0259(13) 0.0476(17) 0.0026(11) -0.0064(12) 0.0045(10)
N2B 0.0247(12) 0.0251(12) 0.0262(13) -0.0023(9) -0.0034(10) -0.0015(10)
C4A 0.0222(14) 0.0222(13) 0.0246(15) 0.0023(11) -0.0006(12) 0.0017(11)
C8A 0.0292(16) 0.0203(14) 0.0335(17) 0.0023(11) 0.0000(13) 0.0003(11)
C6A 0.0247(15) 0.0269(14) 0.0330(18) -0.0033(12) 0.0003(13) -0.0004(11)
C9B 0.0323(16) 0.0239(14) 0.0235(15) -0.0018(12) 0.0023(12) -0.0011(12)
C9A 0.0279(15) 0.0276(14) 0.0255(16) -0.0009(11) 0.0024(12) 0.0000(12)
C5A 0.0268(15) 0.0180(13) 0.0334(17) -0.0017(11) -0.0004(13) 0.0037(11)
C7B 0.0299(16) 0.0316(14) 0.0243(16) 0.0002(12) 0.0043(12) -0.0051(12)
C3A 0.0251(15) 0.0292(15) 0.0229(16) -0.0022(12) 0.0008(12) -0.0003(12)
C8B 0.0338(17) 0.0309(15) 0.0434(19) -0.0013(13) -0.0021(14) -0.0063(13)
C5B 0.0267(16) 0.0411(17) 0.0283(17) -0.0004(13) -0.0029(13) 0.0009(12)
C11B 0.0304(16) 0.0263(14) 0.0333(17) -0.0020(12) -0.0048(13) -0.0028(11)

loop_
_atom_type_symbol
_atom_type_description
_atom_type_scat_dispersion_real
_atom_type_scat_dispersion_imag
_atom_type_scat_source
C C 0.0033 0.0016 'International Tables Vol C Tables 4.2.6.8 and 6.1.1.4'
H H 0.0000 0.0000 'International Tables Vol C Tables 4.2.6.8 and 6.1.1.4'
N N 0.0061 0.0033 'International Tables Vol C Tables 4.2.6.8 and 6.1.1.4'
O O 0.0106 0.0060 'International Tables Vol C Tables 4.2.6.8 and 6.1.1.4'

loop_
_geom_angle_atom_site_label_1
_geom_angle_atom_site_label_2
_geom_angle_atom_site_label_3
_geom_angle
C3A O1A H1A 110.1(19)
C3B N1B C7B 119.1(2)
C5B C6B C7B 119.5(2)
C5B C6B H6B 120.3
C7B C6B H6B 120.3
N1B C3B C4B 123.6(2)
N1B C3B N2B 112.7(2)
C4B C3B N2B 123.6(2)
N1A C7A C8A 120.8(2)
N1A C7A C6A 120.8(2)
C8A C7A C6A 118.3(2)
C3B C4B C5B 116.4(2)
C3B C4B H4B 121.8
C5B C4B H4B 121.8
C7A N1A H11A 119.7(17)
C7A N1A H10A 115.0(17)
H11A N1A H10A 122(2)
C9B N2B C3B 128.8(2)
C9B N2B H2B 118.4(16)
C3B N2B H2B 112.7(16)
C5A C4A C9A 118.3(2)
C5A C4A C3A 120.2(2)
C9A C4A C3A 121.5(2)
C9A C8A C7A 120.8(2)
C9A C8A H8A 119.6
C7A C8A H8A 119.6
C5A C6A C7A 120.3(2)
C5A C6A H6A 119.8
C7A C6A H6A 119.8
O1B C9B N2B 123.9(2)
O1B C9B C11B 122.7(2)
N2B C9B C11B 113.4(2)
C8A C9A C4A 120.7(2)
C8A C9A H9A 119.7
C4A C9A H9A 119.7
C6A C5A C4A 121.5(2)
C6A C5A H5A 119.3
C4A C5A H5A 119.3
N1B C7B C6B 121.0(2)
N1B C7B C8B 116.5(2)
C6B C7B C8B 122.6(2)
O2A C3A O1A 122.2(2)
O2A C3A C4A 123.4(2)
O1A C3A C4A 114.4(2)
C7B C8B H8B 109.5
C7B C8B H9B 109.5
H8B C8B H9B 109.5
C7B C8B H10B 109.5
H8B C8B H10B 109.5
H9B C8B H10B 109.5
C6B C5B C4B 120.4(2)
C6B C5B H5B 119.8
C4B C5B H5B 119.8
C9B C11B H12B 109.5
C9B C11B H11B 109.5
H12B C11B H11B 109.5
C9B C11B H13B 109.5
H12B C11B H13B 109.5
H11B C11B H13B 109.5

loop_
_geom_bond_atom_site_label_1
_geom_bond_atom_site_label_2
_geom_bond_distance
O1A C3A 1.323(3)
O1A H1A 1.02(4)
N1B C3B 1.336(3)
N1B C7B 1.355(3)
O2A C3A 1.233(3)
C6B C5B 1.380(3)
C6B C7B 1.381(4)
C6B H6B 1.0800
O1B C9B 1.227(3)
C3B C4B 1.393(3)
C3B N2B 1.407(3)
C7A N1A 1.374(3)
C7A C8A 1.399(4)
C7A C6A 1.413(3)
C4B C5B 1.396(4)
C4B H4B 1.0800
N1A H11A 1.057(17)
N1A H10A 1.004(17)
N2B C9B 1.367(3)
N2B H2B 1.03(3)
C4A C5A 1.395(3)
C4A C9A 1.402(3)
C4A C3A 1.462(3)
C8A C9A 1.385(3)
C8A H8A 1.0800
C6A C5A 1.375(3)
C6A H6A 1.0800
C9B C11B 1.502(4)
C9A H9A 1.0800
C5A H5A 1.0800
C7B C8B 1.489(3)
C8B H8B 1.0800
C8B H9B 1.0800
C8B H10B 1.0800
C5B H5B 1.0800
C11B H12B 1.0800
C11B H11B 1.0800
C11B H13B 1.0800

loop_
_geom_torsion_atom_site_label_1
_geom_torsion_atom_site_label_2
_geom_torsion_atom_site_label_3
_geom_torsion_atom_site_label_4
_geom_torsion
C7B N1B C3B C4B -1.2(4)
C7B N1B C3B N2B 178.1(2)
N1B C3B C4B C5B 1.5(4)
N2B C3B C4B C5B -177.7(2)
N1B C3B N2B C9B 176.9(2)
C4B C3B N2B C9B -3.8(4)
N1A C7A C8A C9A 178.4(2)
C6A C7A C8A C9A -3.8(4)
N1A C7A C6A C5A -179.6(2)
C8A C7A C6A C5A 2.6(4)
C3B N2B C9B O1B -2.7(4)
C3B N2B C9B C11B 177.0(2)
C7A C8A C9A C4A 2.5(4)
C5A C4A C9A C8A 0.1(4)
C3A C4A C9A C8A -178.6(2)
C7A C6A C5A C4A -0.1(4)
C9A C4A C5A C6A -1.3(4)
C3A C4A C5A C6A 177.4(2)
C3B N1B C7B C6B -0.3(4)
C3B N1B C7B C8B 179.6(2)
C5B C6B C7B N1B 1.5(4)
C5B C6B C7B C8B -178.5(2)
C5A C4A C3A O2A 4.8(4)
C9A C4A C3A O2A -176.4(2)
C5A C4A C3A O1A -174.1(2)
C9A C4A C3A O1A 4.6(3)
C7B C6B C5B C4B -1.1(4)
C3B C4B C5B C6B -0.3(4)
